data_4349280
loop_
_publ_author_name
'Carravetta, Marina'
'Concistre, Maria'
'Levason, William'
'Reid, Gillian'
'Zhang, Wenjian'

_publ_section_title
;
 Rare Neutral Diphosphine Complexes of Scandium(III) and Yttrium(III)
 Halides.
;
_journal_issue 24
_journal_name_full 'Inorganic chemistry'
_journal_page_first 12890
_journal_page_last 12896
_journal_paper_doi 10.1021/acs.inorgchem.6b02268
_journal_volume 55
_journal_year 2016
_chemical_formula_sum 'C20 H32 I3 P4 Sc'
_chemical_formula_weight 822.00
_space_group_IT_number 96
_space_group_name_Hall 'P 4nw 2abw'
_space_group_name_H-M_alt 'P 43 21 2'
_symmetry_cell_setting tetragonal
_symmetry_space_group_name_Hall 'P 4nw 2abw'
_symmetry_space_group_name_H-M 'P 43 21 2'
_atom_sites_solution_hydrogens geom
_atom_sites_solution_primary direct
_atom_sites_solution_secondary difmap
_audit_creation_method SHELXL-97
_cell_angle_alpha 90.00
_cell_angle_beta 90.00
_cell_angle_gamma 90.00
_cell_formula_units_Z 4
_cell_length_a 8.8820(10)
_cell_length_b 8.8820(10)
_cell_length_c 35.4690(10)
_cell_measurement_reflns_used 13120
_cell_measurement_temperature 100(2)
_cell_measurement_theta_max 31.715
_cell_measurement_theta_min 2.279
_cell_volume 2798.1(5)
_computing_cell_refinement 'CrysAlisPro 1.171.38.41 (Rigaku OD, 2015)'
_computing_data_collection
;
CrystalClear-SM Expert 2.0 r7 (Rigaku, 2011)
;
_computing_data_reduction 'CrysAlisPro 1.171.38.41 (Rigaku OD, 2015)'
_computing_molecular_graphics 'ORTEP-III (Farrugia, 1997)'
_computing_publication_material 'PLATON (Spek, 2003), WinGX (Farrugia, 1999) and enCIFer (Allen et al., 2004).'
_computing_structure_refinement 'SHELXL-97 (Sheldrick, 2008)'
_computing_structure_solution 'SHELXS-97 (Sheldrick, 1997)'
_diffrn_ambient_temperature 100(2)
_diffrn_detector 'CCD plate'
_diffrn_detector_area_resol_mean 28.5714
_diffrn_detector_type 'Rigaku HG Saturn724+ (2x2 bin mode)'
_diffrn_measured_fraction_theta_full 1.000
_diffrn_measured_fraction_theta_max 1.000
_diffrn_measurement_device 'four-circle \k diffractometer'
_diffrn_measurement_device_type 'Rigaku AFC12 (Right)'
_diffrn_measurement_method 'profile data from \w-scans'
_diffrn_measurement_specimen_support 'MiTeGen micromount'
_diffrn_radiation_collimation 'Confocal mirrors, VHF Varimax '
_diffrn_radiation_type MoK\a
_diffrn_radiation_wavelength 0.71075
_diffrn_reflns_av_R_equivalents 0.0484
_diffrn_reflns_av_sigmaI/netI 0.0238
_diffrn_reflns_limit_h_max 10
_diffrn_reflns_limit_h_min -10
_diffrn_reflns_limit_k_max 10
_diffrn_reflns_limit_k_min -10
_diffrn_reflns_limit_l_max 43
_diffrn_reflns_limit_l_min -43
_diffrn_reflns_number 22474
_diffrn_reflns_theta_full 26.00
_diffrn_reflns_theta_max 26.00
_diffrn_reflns_theta_min 2.30
_diffrn_source 'Rotating Anode'
_diffrn_source_current 55.0
_diffrn_source_power 2.475
_diffrn_source_voltage 45.0
_exptl_absorpt_coefficient_mu 3.808
_exptl_absorpt_correction_T_max 1.0000
_exptl_absorpt_correction_T_min 0.83558
_exptl_absorpt_correction_type multi-scan
_exptl_absorpt_process_details
;
CrysAlisPro 1.171.38.41 (Rigaku Oxford Diffraction, 2015)
Empirical absorption correction using spherical harmonics,
 implemented in SCALE3 ABSPACK scaling algorithm.
;
_exptl_crystal_colour colourless
_exptl_crystal_density_diffrn 1.951
_exptl_crystal_density_method 'not measured'
_exptl_crystal_description fragment
_exptl_crystal_F_000 1568
_exptl_crystal_size_max 0.03
_exptl_crystal_size_mid 0.03
_exptl_crystal_size_min 0.02
_refine_diff_density_max 0.733
_refine_diff_density_min -0.425
_refine_diff_density_rms 0.096
_refine_ls_abs_structure_details 'Flack H D (1983), Acta Cryst. A39, 876-881'
_refine_ls_abs_structure_Flack 0.00(3)
_refine_ls_extinction_method none
_refine_ls_goodness_of_fit_ref 1.156
_refine_ls_hydrogen_treatment constr
_refine_ls_matrix_type full
_refine_ls_number_parameters 132
_refine_ls_number_reflns 2743
_refine_ls_number_restraints 0
_refine_ls_restrained_S_all 1.156
_refine_ls_R_factor_all 0.0278
_refine_ls_R_factor_gt 0.0258
_refine_ls_shift/su_max 0.001
_refine_ls_shift/su_mean 0.000
_refine_ls_structure_factor_coef Fsqd
_refine_ls_weighting_details 'calc w=1/[\s^2^(Fo^2^)+(0.0263P)^2^+2.9260P] where P=(Fo^2^+2Fc^2^)/3'
_refine_ls_weighting_scheme calc
_refine_ls_wR_factor_gt 0.0575
_refine_ls_wR_factor_ref 0.0581
_reflns_number_gt 2632
_reflns_number_total 2743
_reflns_threshold_expression >2\s(I)
_cod_data_source_file ic6b02268_si_002.cif
_cod_data_source_block 16r413a_[ScI3{o-C6H4(PMe2)2}2]
_cod_database_code 4349280

loop_
_symmetry_equiv_pos_as_xyz
'x, y, z'
'-x, -y, z+1/2'
'-y+1/2, x+1/2, z+3/4'
'y+1/2, -x+1/2, z+1/4'
'-x+1/2, y+1/2, -z+3/4'
'x+1/2, -y+1/2, -z+1/4'
'y, x, -z'
'-y, -x, -z+1/2'

loop_
_atom_site_label
_atom_site_type_symbol
_atom_site_fract_x
_atom_site_fract_y
_atom_site_fract_z
_atom_site_U_iso_or_equiv
_atom_site_adp_type
_atom_site_occupancy
_atom_site_symmetry_multiplicity
_atom_site_calc_flag
_atom_site_refinement_flags
I1 I 0.82184(3) 0.82184(3) 0.0000 0.03624(14) Uani 1 2 d S
I2 I 0.34878(4) 0.78517(3) 0.014822(8) 0.02376(9) Uani 1 1 d .
Sc1 Sc 0.58917(9) 0.58917(9) 0.0000 0.0163(2) Uani 1 2 d S
P1 P 0.68571(13) 0.63139(13) 0.07370(3) 0.0188(2) Uani 1 1 d .
P2 P 0.43918(13) 0.38319(13) 0.04943(3) 0.0182(3) Uani 1 1 d .
C1 C 0.6710(6) 0.8216(5) 0.09281(13) 0.0301(11) Uani 1 1 d .
H1A H 0.7085 0.8226 0.1188 0.045 Uiso 1 1 calc R
H1B H 0.5655 0.8537 0.0925 0.045 Uiso 1 1 calc R
H1C H 0.7312 0.8906 0.0774 0.045 Uiso 1 1 calc R
C2 C 0.8805(6) 0.5817(6) 0.08307(13) 0.0306(12) Uani 1 1 d .
H2A H 0.9470 0.6450 0.0677 0.046 Uiso 1 1 calc R
H2B H 0.8969 0.4756 0.0767 0.046 Uiso 1 1 calc R
H2C H 0.9027 0.5977 0.1098 0.046 Uiso 1 1 calc R
C3 C 0.5852(5) 0.5227(5) 0.10983(11) 0.0200(10) Uani 1 1 d .
C4 C 0.6187(6) 0.5439(6) 0.14837(12) 0.0264(11) Uani 1 1 d .
H4 H 0.6937 0.6144 0.1556 0.032 Uiso 1 1 calc R
C5 C 0.5436(6) 0.4633(6) 0.17543(12) 0.0296(12) Uani 1 1 d .
H5 H 0.5675 0.4771 0.2013 0.035 Uiso 1 1 calc R
C6 C 0.4343(6) 0.3633(6) 0.16518(13) 0.0275(11) Uani 1 1 d .
H6 H 0.3810 0.3089 0.1840 0.033 Uiso 1 1 calc R
C7 C 0.4011(5) 0.3411(6) 0.12766(12) 0.0255(10) Uani 1 1 d .
H7 H 0.3255 0.2704 0.1209 0.031 Uiso 1 1 calc R
C8 C 0.4758(5) 0.4197(5) 0.09975(12) 0.0190(9) Uani 1 1 d .
C9 C 0.4896(6) 0.1834(5) 0.04850(13) 0.0281(11) Uani 1 1 d .
H9A H 0.5953 0.1716 0.0558 0.042 Uiso 1 1 calc R
H9B H 0.4749 0.1437 0.0230 0.042 Uiso 1 1 calc R
H9C H 0.4255 0.1280 0.0662 0.042 Uiso 1 1 calc R
C10 C 0.2325(6) 0.3792(6) 0.04852(14) 0.0306(12) Uani 1 1 d .
H10A H 0.1983 0.3288 0.0255 0.046 Uiso 1 1 calc R
H10B H 0.1937 0.4824 0.0490 0.046 Uiso 1 1 calc R
H10C H 0.1953 0.3241 0.0706 0.046 Uiso 1 1 calc R

loop_
_atom_site_aniso_label
_atom_site_aniso_U_11
_atom_site_aniso_U_22
_atom_site_aniso_U_33
_atom_site_aniso_U_23
_atom_site_aniso_U_13
_atom_site_aniso_U_12
I1 0.0406(2) 0.0406(2) 0.0274(2) -0.00226(16) 0.00226(16) -0.0287(2)
I2 0.02493(17) 0.01814(16) 0.02820(14) -0.00335(12) -0.00001(13) 0.00356(13)
Sc1 0.0154(4) 0.0154(4) 0.0181(5) -0.0008(3) 0.0008(3) -0.0035(5)
P1 0.0172(6) 0.0181(6) 0.0213(5) -0.0027(5) 0.0000(4) -0.0027(5)
P2 0.0160(6) 0.0151(6) 0.0235(5) 0.0007(5) 0.0002(5) -0.0033(5)
C1 0.035(3) 0.026(3) 0.029(2) -0.010(2) 0.006(2) -0.006(2)
C2 0.020(3) 0.038(3) 0.034(2) -0.003(2) -0.006(2) 0.001(2)
C3 0.019(2) 0.019(2) 0.022(2) 0.0013(19) 0.0028(17) 0.0065(19)
C4 0.027(3) 0.025(3) 0.027(2) -0.008(2) -0.001(2) 0.004(2)
C5 0.038(3) 0.030(3) 0.021(2) -0.002(2) 0.002(2) 0.017(2)
C6 0.032(3) 0.020(3) 0.031(2) 0.008(2) 0.011(2) 0.012(2)
C7 0.026(3) 0.023(3) 0.028(2) 0.005(2) 0.002(2) 0.005(2)
C8 0.020(2) 0.013(2) 0.024(2) -0.0010(17) 0.0005(18) 0.0062(19)
C9 0.039(3) 0.016(3) 0.030(2) 0.001(2) 0.001(2) -0.003(2)
C10 0.021(3) 0.034(3) 0.037(3) 0.007(2) 0.003(2) -0.010(2)

loop_
_atom_type_symbol
_atom_type_description
_atom_type_scat_dispersion_real
_atom_type_scat_dispersion_imag
_atom_type_scat_source
C C 0.0033 0.0016 'International Tables Vol C Tables 4.2.6.8 and 6.1.1.4'
H H 0.0000 0.0000 'International Tables Vol C Tables 4.2.6.8 and 6.1.1.4'
P P 0.1023 0.0942 'International Tables Vol C Tables 4.2.6.8 and 6.1.1.4'
Sc Sc 0.2519 0.3716 'International Tables Vol C Tables 4.2.6.8 and 6.1.1.4'
I I -0.4742 1.8119 'International Tables Vol C Tables 4.2.6.8 and 6.1.1.4'

loop_
_geom_angle_atom_site_label_1
_geom_angle_atom_site_label_2
_geom_angle_atom_site_label_3
_geom_angle
_geom_angle_site_symmetry_1
_geom_angle_site_symmetry_3
P1 Sc1 P1 143.41(6) 7 .
P1 Sc1 I2 95.03(3) 7 .
P1 Sc1 I2 88.55(3) . .
P1 Sc1 I2 88.55(3) 7 7
P1 Sc1 I2 95.03(3) . 7
I2 Sc1 I2 168.59(5) . 7
P1 Sc1 P2 69.72(3) 7 7
P1 Sc1 P2 146.80(5) . 7
I2 Sc1 P2 85.25(3) . 7
I2 Sc1 P2 85.85(3) 7 7
P1 Sc1 P2 146.80(5) 7 .
P1 Sc1 P2 69.72(3) . .
I2 Sc1 P2 85.85(3) . .
I2 Sc1 P2 85.25(3) 7 .
P2 Sc1 P2 77.31(5) 7 .
P1 Sc1 I1 71.71(3) 7 .
P1 Sc1 I1 71.71(3) . .
I2 Sc1 I1 95.70(2) . .
I2 Sc1 I1 95.70(2) 7 .
P2 Sc1 I1 141.35(3) 7 .
P2 Sc1 I1 141.35(3) . .
C2 P1 C1 103.0(3) . .
C2 P1 C3 102.0(2) . .
C1 P1 C3 101.1(2) . .
C2 P1 Sc1 115.69(16) . .
C1 P1 Sc1 116.91(17) . .
C3 P1 Sc1 115.83(15) . .
C9 P2 C10 103.0(2) . .
C9 P2 C8 98.3(2) . .
C10 P2 C8 101.3(2) . .
C9 P2 Sc1 119.65(17) . .
C10 P2 Sc1 117.84(16) . .
C8 P2 Sc1 113.49(16) . .
P1 C1 H1A 109.5 . .
P1 C1 H1B 109.5 . .
H1A C1 H1B 109.5 . .
P1 C1 H1C 109.5 . .
H1A C1 H1C 109.5 . .
H1B C1 H1C 109.5 . .
P1 C2 H2A 109.5 . .
P1 C2 H2B 109.5 . .
H2A C2 H2B 109.5 . .
P1 C2 H2C 109.5 . .
H2A C2 H2C 109.5 . .
H2B C2 H2C 109.5 . .
C8 C3 C4 119.1(4) . .
C8 C3 P1 120.6(3) . .
C4 C3 P1 120.2(4) . .
C5 C4 C3 120.4(5) . .
C5 C4 H4 119.8 . .
C3 C4 H4 119.8 . .
C6 C5 C4 119.9(4) . .
C6 C5 H5 120.0 . .
C4 C5 H5 120.0 . .
C5 C6 C7 120.2(5) . .
C5 C6 H6 119.9 . .
C7 C6 H6 119.9 . .
C6 C7 C8 121.1(5) . .
C6 C7 H7 119.4 . .
C8 C7 H7 119.4 . .
C7 C8 C3 119.1(4) . .
C7 C8 P2 121.4(4) . .
C3 C8 P2 119.4(3) . .
P2 C9 H9A 109.5 . .
P2 C9 H9B 109.5 . .
H9A C9 H9B 109.5 . .
P2 C9 H9C 109.5 . .
H9A C9 H9C 109.5 . .
H9B C9 H9C 109.5 . .
P2 C10 H10A 109.5 . .
P2 C10 H10B 109.5 . .
H10A C10 H10B 109.5 . .
P2 C10 H10C 109.5 . .
H10A C10 H10C 109.5 . .
H10B C10 H10C 109.5 . .

loop_
_geom_bond_atom_site_label_1
_geom_bond_atom_site_label_2
_geom_bond_distance
_geom_bond_site_symmetry_2
I1 Sc1 2.9226(13) .
I2 Sc1 2.8046(4) .
Sc1 P1 2.7767(11) 7
Sc1 P1 2.7767(11) .
Sc1 I2 2.8046(4) 7
Sc1 P2 2.8627(14) 7
Sc1 P2 2.8627(14) .
P1 C2 1.816(5) .
P1 C1 1.825(5) .
P1 C3 1.836(5) .
P2 C9 1.830(5) .
P2 C10 1.836(5) .
P2 C8 1.843(4) .
C1 H1A 0.9800 .
C1 H1B 0.9800 .
C1 H1C 0.9800 .
C2 H2A 0.9800 .
C2 H2B 0.9800 .
C2 H2C 0.9800 .
C3 C8 1.381(6) .
C3 C4 1.412(6) .
C4 C5 1.370(7) .
C4 H4 0.9500 .
C5 C6 1.365(8) .
C5 H5 0.9500 .
C6 C7 1.377(6) .
C6 H6 0.9500 .
C7 C8 1.381(6) .
C7 H7 0.9500 .
C9 H9A 0.9800 .
C9 H9B 0.9800 .
C9 H9C 0.9800 .
C10 H10A 0.9800 .
C10 H10B 0.9800 .
C10 H10C 0.9800 .
